data_4349449
loop_
_publ_author_name
'Pal, Rumpa'
'Mebs, Stefan'
'Shi, Ming W.'
'Jayatilaka, Dylan'
'Krzeszczakowska, Joanna M.'
'Malaspina, Lorraine A.'
'Wiecko, Michal'
'Luger, Peter'
'Hesse, Malte'
'Chen, Yu-Sheng'
'Beckmann, Jens'
'Grabowsky, Simon'

_publ_contact_author
;
  Prof. Dr. Simon Grabowsky
  Universit&#x00E4;t Bremen
  Fachbereich 2 - Biologie/Chemie
  Institut f&#x00FC;r Anorganische Chemie und Kristallographie
  Leobener Str. NW 2, A4036
  28359 Bremen
  Germany
;
_publ_section_title
;
 Linear MgCp*<sub>2</sub> vs Bent CaCp*<sub>2</sub>: London Dispersion,
 Ligand-Induced Charge Localizations, and Pseudo-Pregostic
 C-H&#x00B7;&#x00B7;&#x00B7;Ca Interactions.
;
_journal_issue 9
_journal_name_full 'Inorganic chemistry'
_journal_page_first 4906
_journal_page_last 4920
_journal_paper_doi 10.1021/acs.inorgchem.7b03079
_journal_volume 57
_journal_year 2018
_chemical_absolute_configuration unk
_chemical_compound_source 'see text'
_chemical_formula_moiety 'C20 H30 Mg'
_chemical_formula_sum 'C20 H30 Mg'
_chemical_formula_weight 294.75
_chemical_name_common my_job
_space_group_IT_number 14
_space_group_name_Hall '-P 2ybc'
_space_group_name_H-M_alt 'P 1 21/c 1'
_symmetry_cell_setting monoclinic
_symmetry_Int_Tables_number 14
_symmetry_space_group_name_Hall '-P 2ybc'
_symmetry_space_group_name_H-M 'P 1 21/c 1'
_audit_creation_date 2018-2-8
_audit_creation_method 'Tonto 17.10.17 github v. 2946e4b'
_cell_angle_alpha 90.000000(0)
_cell_angle_beta 91.75(3)
_cell_angle_gamma 90.000000(0)
_cell_formula_units_Z 6
_cell_length_a 9.919(2)
_cell_length_b 12.511(3)
_cell_length_c 22.446(5)
_cell_measurement_reflns_used 40512
_cell_measurement_temperature 100(2)
_cell_measurement_theta_max 30.4399
_cell_measurement_theta_min 2.7181
_cell_volume 2784.2(11)
_diffrn_ambient_temperature 100(2)
_diffrn_measured_fraction_theta_full 0.998
_diffrn_measured_fraction_theta_max 0.999
_diffrn_measurement_device_type 'Xcalibur, Sapphire3'
_diffrn_radiation_monochromator graphite
_diffrn_radiation_probe x-ray
_diffrn_radiation_source 'Enhance (Mo) X-ray Source'
_diffrn_radiation_type 'Mo K\a'
_diffrn_radiation_wavelength 0.71073
_diffrn_reflns_av_R_equivalents 0.0448
_diffrn_reflns_av_unetI/netI 0.0153
_diffrn_reflns_number 8479
_diffrn_reflns_point_group_measured_fraction_full 0.998
_diffrn_reflns_point_group_measured_fraction_max 0.999
_diffrn_reflns_theta_full 25.242
_diffrn_reflns_theta_max 30.508
_diffrn_reflns_theta_min 2.783
_exptl_absorpt_coefficient_mu 0.089
_exptl_absorpt_correction_T_max 1.00000
_exptl_absorpt_correction_T_min 0.94125
_exptl_absorpt_correction_type multi-scan
_exptl_absorpt_process_details
;
CrysAlisPro, Oxford Diffraction Ltd.,
Version 1.171.34.44 (release 25-10-2010 CrysAlis171 .NET)
(compiled Oct 25 2010,18:11:34)
Empirical absorption correction using spherical harmonics,
 implemented in SCALE3 ABSPACK scaling algorithm.
;
_exptl_crystal_colour colorless
_exptl_crystal_density_diffrn 1.055
_exptl_crystal_description block
_exptl_crystal_F_000 972
_exptl_crystal_size_max 0.15
_exptl_crystal_size_mid 0.12
_exptl_crystal_size_min 0.04
_refine_ls_number_parameters 301
_refine_ls_number_reflns 8479
_reflns_Friedel_coverage 0.000
_reflns_number_gt 8102
_reflns_number_total 8479
_reflns_threshold_expression 'I > 2\s(I)'
_cod_data_source_file ic7b03079_si_003.cif
_cod_data_source_block my_job
_cod_depositor_comments
;
The following automatic conversions were performed:

data item '_symmetry_cell_setting' value 'Monoclinic' was changed to
'monoclinic' in accordance with the
/home/saulius/struct/COD-crude-data/automatic-downloads/DataCite-retrospective/ACS/depositions/lib/dictionaries/cif_core.dic
dictionary named 'cif_core.dic' version 2.4.2 last updated on
2011-04-26.

Automatic conversion script
Id: cif_fix_values 6909 2019-04-08 15:41:33Z antanas 
;
_cod_original_sg_symbol_Hall '-p 2ybc'
_cod_original_sg_symbol_H-M 'p 1 21/c 1'
_cod_database_code 4349449
_qcr_software Tonto
_qcr_software_version '17.10.17 v. 2946e4b'
_qcr_software_platform Linux-4.4.0-81-generic
_qcr_software_build_date '2017-10-17 11:24'
_qcr_software_website https://github.com/dylan-jayatilaka/tonto

loop_
_symmetry_equiv_pos_as_xyz
'+x, +y, +z'
'-x, -y, -z'
'-x, +y+1/2, -z+1/2'
'+x, -y+1/2, +z+1/2'

loop_
_atom_site_label
_atom_site_fract_x
_atom_site_fract_y
_atom_site_fract_z
_atom_site_U_iso_or_equiv
_atom_site_adp_type
_atom_site_occupancy
_atom_site_disorder_group
Mg1 0.15354(4) 0.51507(3) 0.16695(2) 0.016505 Uani 1.000000 0
C1 0.09394(12) 0.45465(10) 0.25891(5) 0.018715 Uani 1.000000 0
C2 -0.02787(12) 0.47425(10) 0.22509(5) 0.017928 Uani 1.000000 0
C3 -0.03210(12) 0.40295(10) 0.17555(5) 0.017273 Uani 1.000000 0
C4 0.08733(12) 0.33955(9) 0.17844(5) 0.018342 Uani 1.000000 0
C5 0.16520(12) 0.37117(10) 0.23010(5) 0.018880 Uani 1.000000 0
C6 0.29965(13) 0.65884(10) 0.17017(6) 0.020780 Uani 1.000000 0
C7 0.35803(12) 0.57804(10) 0.13408(6) 0.021062 Uani 1.000000 0
C8 0.27076(12) 0.56191(10) 0.08320(6) 0.019695 Uani 1.000000 0
C9 0.15817(12) 0.63198(9) 0.08798(5) 0.018089 Uani 1.000000 0
C10 0.17642(12) 0.69230(9) 0.14163(6) 0.019002 Uani 1.000000 0
C11 0.13466(15) 0.51002(12) 0.31623(6) 0.027168 Uani 1.000000 0
H11A 0.073388(0) 0.481189(0) 0.351619(0) 0.041000 Uiso 1.000000 0
H11B 0.120569(0) 0.594925(0) 0.311148(0) 0.041000 Uiso 1.000000 0
H11C 0.239207(0) 0.493497(0) 0.326860(0) 0.041000 Uiso 1.000000 0
C12 -0.13557(14) 0.55264(12) 0.24092(7) 0.027951 Uani 1.000000 0
H12A -0.195024(0) 0.519858(0) 0.275877(0) 0.042000 Uiso 1.000000 0
H12B -0.199597(0) 0.568200(0) 0.202277(0) 0.042000 Uiso 1.000000 0
H12C -0.089347(0) 0.626135(0) 0.255942(0) 0.042000 Uiso 1.000000 0
C13 -0.14649(14) 0.39199(13) 0.13038(6) 0.026907 Uani 1.000000 0
H13A -0.220997(0) 0.338037(0) 0.147119(0) 0.040000 Uiso 1.000000 0
H13B -0.108617(0) 0.360954(0) 0.089380(0) 0.040000 Uiso 1.000000 0
H13C -0.191731(0) 0.469105(0) 0.122322(0) 0.040000 Uiso 1.000000 0
C14 0.12376(15) 0.25472(11) 0.13398(6) 0.026379 Uani 1.000000 0
H14A 0.060387(0) 0.185779(0) 0.139615(0) 0.040000 Uiso 1.000000 0
H14B 0.227832(0) 0.232254(0) 0.141072(0) 0.040000 Uiso 1.000000 0
H14C 0.109105(0) 0.285556(0) 0.089454(0) 0.040000 Uiso 1.000000 0
C15 0.29752(14) 0.32381(12) 0.25088(7) 0.028973 Uani 1.000000 0
H15A 0.279441(0) 0.255051(0) 0.278379(0) 0.043000 Uiso 1.000000 0
H15B 0.354154(0) 0.382363(0) 0.276370(0) 0.043000 Uiso 1.000000 0
H15C 0.353958(0) 0.300002(0) 0.212851(0) 0.043000 Uiso 1.000000 0
C16 0.35920(17) 0.70176(13) 0.22768(7) 0.032677 Uani 1.000000 0
H16A 0.433361(0) 0.761829(0) 0.218278(0) 0.049000 Uiso 1.000000 0
H16B 0.406425(0) 0.637641(0) 0.252605(0) 0.049000 Uiso 1.000000 0
H16C 0.280522(0) 0.736598(0) 0.253405(0) 0.049000 Uiso 1.000000 0
C17 0.49167(14) 0.52363(13) 0.14552(8) 0.033009 Uani 1.000000 0
H17A 0.567936(0) 0.563058(0) 0.120386(0) 0.050000 Uiso 1.000000 0
H17B 0.484293(0) 0.441177(0) 0.132023(0) 0.050000 Uiso 1.000000 0
H17C 0.518265(0) 0.527743(0) 0.192344(0) 0.050000 Uiso 1.000000 0
C18 0.29790(17) 0.48892(13) 0.03147(7) 0.031364 Uani 1.000000 0
H18A 0.348577(0) 0.532960(0) -0.002468(0) 0.047000 Uiso 1.000000 0
H18B 0.203902(0) 0.458163(0) 0.013332(0) 0.047000 Uiso 1.000000 0
H18C 0.360726(0) 0.423491(0) 0.046537(0) 0.047000 Uiso 1.000000 0
C19 0.03961(14) 0.64137(11) 0.04481(6) 0.025704 Uani 1.000000 0
H19A 0.042516(0) 0.717802(0) 0.022810(0) 0.039000 Uiso 1.000000 0
H19B -0.052668(0) 0.634557(0) 0.068595(0) 0.039000 Uiso 1.000000 0
H19C 0.044085(0) 0.578486(0) 0.012162(0) 0.039000 Uiso 1.000000 0
C20 0.08277(15) 0.77747(11) 0.16298(7) 0.029678 Uani 1.000000 0
H20A 0.110170(0) 0.853323(0) 0.144160(0) 0.044000 Uiso 1.000000 0
H20B 0.090203(0) 0.782213(0) 0.210877(0) 0.044000 Uiso 1.000000 0
H20C -0.019253(0) 0.757990(0) 0.149208(0) 0.044000 Uiso 1.000000 0
Mg2 0.500000(0) 0.000000(0) 0.000000(0) 0.017069 Uani 1.000000 0
C21 0.52379(13) -0.01349(11) 0.10205(5) 0.020924 Uani 1.000000 0
C22 0.60122(13) -0.09683(10) 0.07653(5) 0.020891 Uani 1.000000 0
C23 0.70479(12) -0.04841(10) 0.04323(5) 0.019394 Uani 1.000000 0
C24 0.69159(12) 0.06458(10) 0.04822(5) 0.018498 Uani 1.000000 0
C25 0.57963(12) 0.08635(10) 0.08452(5) 0.019342 Uani 1.000000 0
C26 0.40536(15) -0.02717(15) 0.14158(7) 0.032994 Uani 1.000000 0
H26A 0.438521(0) -0.019458(0) 0.187516(0) 0.049000 Uiso 1.000000 0
H26B 0.361638(0) -0.105087(0) 0.134420(0) 0.049000 Uiso 1.000000 0
H26C 0.331043(0) 0.033250(0) 0.131059(0) 0.049000 Uiso 1.000000 0
C27 0.58040(19) -0.21524(12) 0.08385(7) 0.034630 Uani 1.000000 0
H27A 0.649378(0) -0.245141(0) 0.117890(0) 0.052000 Uiso 1.000000 0
H27B 0.598567(0) -0.255004(0) 0.042303(0) 0.052000 Uiso 1.000000 0
H27C 0.478311(0) -0.230228(0) 0.096583(0) 0.052000 Uiso 1.000000 0
C28 0.81573(15) -0.10556(13) 0.01200(7) 0.031447 Uani 1.000000 0
H28A 0.904822(0) -0.107962(0) 0.040623(0) 0.047000 Uiso 1.000000 0
H28B 0.837797(0) -0.063759(0) -0.028499(0) 0.047000 Uiso 1.000000 0
H28C 0.784077(0) -0.185885(0) 0.001460(0) 0.047000 Uiso 1.000000 0
C29 0.78415(15) 0.14564(12) 0.02166(7) 0.029224 Uani 1.000000 0
H29A 0.873360(0) 0.153894(0) 0.049853(0) 0.044000 Uiso 1.000000 0
H29B 0.733283(0) 0.221530(0) 0.018116(0) 0.044000 Uiso 1.000000 0
H29C 0.812168(0) 0.119542(0) -0.021979(0) 0.044000 Uiso 1.000000 0
C30 0.53048(16) 0.19541(12) 0.10217(7) 0.029979 Uani 1.000000 0
H30A 0.571266(0) 0.215388(0) 0.145775(0) 0.045000 Uiso 1.000000 0
H30B 0.421973(0) 0.195174(0) 0.102989(0) 0.045000 Uiso 1.000000 0
H30C 0.563018(0) 0.253703(0) 0.070360(0) 0.045000 Uiso 1.000000 0

loop_
_atom_site_aniso_label
_atom_site_aniso_U_11
_atom_site_aniso_U_22
_atom_site_aniso_U_33
_atom_site_aniso_U_12
_atom_site_aniso_U_13
_atom_site_aniso_U_23
Mg1 0.01534(18) 0.01595(19) 0.01829(19) -0.00204(14) 0.00157(14) 0.00163(14)
C1 0.0198(5) 0.0205(5) 0.0158(5) -0.0048(4) -0.0002(4) 0.0011(4)
C2 0.0160(5) 0.0201(5) 0.0178(5) -0.0021(4) 0.0024(4) 0.0002(4)
C3 0.0159(5) 0.0197(5) 0.0162(5) -0.0037(4) 0.0002(4) 0.0000(4)
C4 0.0202(5) 0.0157(5) 0.0192(5) -0.0025(4) 0.0018(4) 0.0003(4)
C5 0.0178(5) 0.0185(5) 0.0202(5) -0.0017(4) -0.0017(4) 0.0046(4)
C6 0.0196(5) 0.0203(5) 0.0224(5) -0.0066(4) 0.0000(4) 0.0006(4)
C7 0.0147(5) 0.0211(5) 0.0275(6) -0.0016(4) 0.0025(4) 0.0049(4)
C8 0.0200(5) 0.0181(5) 0.0213(5) -0.0005(4) 0.0058(4) 0.0012(4)
C9 0.0183(5) 0.0164(5) 0.0196(5) -0.0009(4) 0.0011(4) 0.0031(4)
C10 0.0191(5) 0.0150(5) 0.0231(5) -0.0018(4) 0.0038(4) 0.0000(4)
C11 0.0306(7) 0.0320(7) 0.0187(5) -0.0087(5) -0.0026(5) -0.0024(5)
C12 0.0222(6) 0.0317(7) 0.0303(7) 0.0034(5) 0.0065(5) -0.0050(5)
C13 0.0201(6) 0.0363(7) 0.0240(6) -0.0048(5) -0.0046(5) -0.0028(5)
C14 0.0320(7) 0.0198(6) 0.0276(6) 0.0003(5) 0.0052(5) -0.0039(5)
C15 0.0236(6) 0.0267(6) 0.0361(7) 0.0024(5) -0.0076(5) 0.0067(5)
C16 0.0348(7) 0.0344(7) 0.0284(7) -0.0145(6) -0.0061(6) -0.0017(6)
C17 0.0170(6) 0.0319(7) 0.0501(9) 0.0015(5) 0.0006(6) 0.0101(6)
C18 0.0347(7) 0.0307(7) 0.0293(7) 0.0017(6) 0.0109(6) -0.0066(5)
C19 0.0254(6) 0.0254(6) 0.0260(6) -0.0031(5) -0.0043(5) 0.0059(5)
C20 0.0298(7) 0.0192(6) 0.0405(8) 0.0016(5) 0.0087(6) -0.0042(5)
Mg2 0.0160(3) 0.0195(3) 0.0156(2) -0.0020(2) -0.00127(19) 0.0000(2)
C21 0.0189(5) 0.0288(6) 0.0151(5) -0.0012(4) 0.0010(4) 0.0014(4)
C22 0.0243(6) 0.0205(5) 0.0177(5) -0.0015(4) -0.0022(4) 0.0024(4)
C23 0.0176(5) 0.0229(5) 0.0176(5) 0.0029(4) -0.0008(4) -0.0017(4)
C24 0.0152(5) 0.0216(5) 0.0186(5) -0.0029(4) -0.0010(4) -0.0005(4)
C25 0.0178(5) 0.0221(5) 0.0180(5) 0.0011(4) -0.0015(4) -0.0036(4)
C26 0.0253(6) 0.0508(9) 0.0233(6) -0.0023(6) 0.0076(5) 0.0047(6)
C27 0.0518(10) 0.0226(6) 0.0292(7) -0.0046(6) -0.0035(6) 0.0057(5)
C28 0.0270(7) 0.0371(8) 0.0304(7) 0.0108(6) 0.0035(5) -0.0049(6)
C29 0.0244(6) 0.0312(7) 0.0321(7) -0.0107(5) 0.0013(5) 0.0008(5)
C30 0.0330(7) 0.0273(6) 0.0295(7) 0.0067(5) -0.0013(5) -0.0096(5)

loop_
_geom_angle_atom_site_label_1
_geom_angle_atom_site_label_2
_geom_angle_atom_site_label_3
_geom_angle
C5 Mg1 C1 36.27(4)
C5 Mg1 C9 167.01(5)
C1 Mg1 C9 156.27(5)
C5 Mg1 C10 154.93(5)
C1 Mg1 C10 124.75(5)
C9 Mg1 C10 36.16(4)
C5 Mg1 C4 36.20(4)
C1 Mg1 C4 60.25(4)
C9 Mg1 C4 134.71(5)
C10 Mg1 C4 166.98(5)
C5 Mg1 C6 124.93(5)
C1 Mg1 C6 114.04(5)
C9 Mg1 C6 60.10(5)
C10 Mg1 C6 36.01(5)
C4 Mg1 C6 156.58(5)
C5 Mg1 C2 60.19(5)
C1 Mg1 C2 36.14(5)
C9 Mg1 C2 127.58(5)
C10 Mg1 C2 115.88(5)
C4 Mg1 C2 59.86(4)
C6 Mg1 C2 130.76(5)
C5 Mg1 C8 133.13(5)
C1 Mg1 C8 164.57(5)
C9 Mg1 C8 36.00(4)
C10 Mg1 C8 60.00(4)
C4 Mg1 C8 118.88(5)
C6 Mg1 C8 59.88(5)
C2 Mg1 C8 158.89(5)
C5 Mg1 C7 115.84(5)
C1 Mg1 C7 130.62(5)
C9 Mg1 C7 60.01(5)
C10 Mg1 C7 60.01(4)
C4 Mg1 C7 127.85(5)
C6 Mg1 C7 35.98(5)
C2 Mg1 C7 163.47(5)
C8 Mg1 C7 35.85(5)
C5 Mg1 C3 60.03(5)
C1 Mg1 C3 60.01(5)
C9 Mg1 C3 118.80(5)
C10 Mg1 C3 133.25(5)
C4 Mg1 C3 35.81(4)
C6 Mg1 C3 164.58(5)
C2 Mg1 C3 35.78(4)
C8 Mg1 C3 129.64(5)
C7 Mg1 C3 159.01(5)
C5 C1 C2 107.91(10)
C5 C1 C11 126.89(12)
C2 C1 C11 125.15(12)
C5 C1 Mg1 71.84(7)
C2 C1 Mg1 72.67(7)
C11 C1 Mg1 123.22(9)
C3 C2 C1 108.15(11)
C3 C2 C12 126.12(11)
C1 C2 C12 125.67(11)
C3 C2 Mg1 72.70(7)
C1 C2 Mg1 71.19(7)
C12 C2 Mg1 124.13(9)
C2 C3 C4 107.95(10)
C2 C3 C13 125.90(11)
C4 C3 C13 126.05(11)
C2 C3 Mg1 71.52(7)
C4 C3 Mg1 71.37(7)
C13 C3 Mg1 125.54(9)
C3 C4 C5 108.09(11)
C3 C4 C14 125.24(11)
C5 C4 C14 126.67(12)
C3 C4 Mg1 72.81(7)
C5 C4 Mg1 71.27(7)
C14 C4 Mg1 121.38(9)
C1 C5 C4 107.90(11)
C1 C5 C15 126.05(12)
C4 C5 C15 126.04(12)
C1 C5 Mg1 71.89(7)
C4 C5 Mg1 72.53(7)
C15 C5 Mg1 121.95(9)
C10 C6 C7 108.05(11)
C10 C6 C16 126.18(13)
C7 C6 C16 125.76(13)
C10 C6 Mg1 71.70(7)
C7 C6 Mg1 72.31(7)
C16 C6 Mg1 122.35(9)
C8 C7 C6 107.90(11)
C8 C7 C17 125.63(13)
C6 C7 C17 126.39(13)
C8 C7 Mg1 72.00(7)
C6 C7 Mg1 71.71(7)
C17 C7 Mg1 124.53(9)
C7 C8 C9 108.08(11)
C7 C8 C18 125.73(12)
C9 C8 C18 126.06(13)
C7 C8 Mg1 72.14(7)
C9 C8 Mg1 71.39(7)
C18 C8 Mg1 125.29(9)
C8 C9 C10 107.98(11)
C8 C9 C19 126.70(12)
C10 C9 C19 125.31(11)
C8 C9 Mg1 72.61(7)
C10 C9 Mg1 72.00(7)
C19 C9 Mg1 120.81(8)
C6 C10 C9 107.98(11)
C6 C10 C20 126.54(12)
C9 C10 C20 125.47(12)
C6 C10 Mg1 72.29(7)
C9 C10 Mg1 71.84(7)
C20 C10 Mg1 122.55(9)
C1 C11 H11A 109.5
C1 C11 H11B 109.5
H11A C11 H11B 109.5
C1 C11 H11C 109.5
H11A C11 H11C 109.5
H11B C11 H11C 109.5
C2 C12 H12A 109.5
C2 C12 H12B 109.5
H12A C12 H12B 109.5
C2 C12 H12C 109.5
H12A C12 H12C 109.5
H12B C12 H12C 109.5
C3 C13 H13A 109.5
C3 C13 H13B 109.5
H13A C13 H13B 109.5
C3 C13 H13C 109.5
H13A C13 H13C 109.5
H13B C13 H13C 109.5
C4 C14 H14A 109.5
C4 C14 H14B 109.5
H14A C14 H14B 109.5
C4 C14 H14C 109.5
H14A C14 H14C 109.5
H14B C14 H14C 109.5
C5 C15 H15A 109.5
C5 C15 H15B 109.5
H15A C15 H15B 109.5
C5 C15 H15C 109.5
H15A C15 H15C 109.5
H15B C15 H15C 109.5
C6 C16 H16A 109.5
C6 C16 H16B 109.5
H16A C16 H16B 109.5
C6 C16 H16C 109.5
H16A C16 H16C 109.5
H16B C16 H16C 109.5
C7 C17 H17A 109.5
C7 C17 H17B 109.5
H17A C17 H17B 109.5
C7 C17 H17C 109.5
H17A C17 H17C 109.5
H17B C17 H17C 109.5
C8 C18 H18A 109.5
C8 C18 H18B 109.5
H18A C18 H18B 109.5
C8 C18 H18C 109.5
H18A C18 H18C 109.5
H18B C18 H18C 109.5
C9 C19 H19A 109.5
C9 C19 H19B 109.5
H19A C19 H19B 109.5
C9 C19 H19C 109.5
H19A C19 H19C 109.5
H19B C19 H19C 109.5
C10 C20 H20A 109.5
C10 C20 H20B 109.5
H20A C20 H20B 109.5
C10 C20 H20C 109.5
H20A C20 H20C 109.5
H20B C20 H20C 109.5
C21 Mg2 C25 36.11(5)
C21 Mg2 C24 60.02(5)
C25 Mg2 C24 36.01(4)
C21 Mg2 C23 59.98(5)
C25 Mg2 C23 60.04(5)
C24 Mg2 C23 36.00(4)
C21 Mg2 C22 36.04(5)
C25 Mg2 C22 60.14(5)
C24 Mg2 C22 60.03(5)
C23 Mg2 C22 35.97(5)
C22 C21 C25 108.12(11)
C22 C21 C26 126.46(13)
C25 C21 C26 125.41(13)
C22 C21 Mg2 72.17(7)
C25 C21 Mg2 71.95(7)
C26 C21 Mg2 122.51(9)
C23 C22 C21 107.82(11)
C23 C22 C27 125.41(13)
C21 C22 C27 126.76(13)
C23 C22 Mg2 71.96(7)
C21 C22 Mg2 71.79(7)
C27 C22 Mg2 122.69(9)
C22 C23 C24 108.15(11)
C22 C23 C28 126.33(13)
C24 C23 C28 125.37(12)
C22 C23 Mg2 72.07(7)
C24 C23 Mg2 71.96(7)
C28 C23 Mg2 125.22(9)
C25 C24 C23 108.06(11)
C25 C24 C29 126.47(12)
C23 C24 C29 125.42(12)
C25 C24 Mg2 71.90(7)
C23 C24 Mg2 72.04(7)
C29 C24 Mg2 123.73(9)
C24 C25 C21 107.85(11)
C24 C25 C30 126.04(12)
C21 C25 C30 126.10(12)
C24 C25 Mg2 72.09(7)
C21 C25 Mg2 71.94(7)
C30 C25 Mg2 122.44(9)
C21 C26 H26A 109.5
C21 C26 H26B 109.5
H26A C26 H26B 109.5
C21 C26 H26C 109.5
H26A C26 H26C 109.5
H26B C26 H26C 109.5
C22 C27 H27A 109.5
C22 C27 H27B 109.5
H27A C27 H27B 109.5
C22 C27 H27C 109.5
H27A C27 H27C 109.5
H27B C27 H27C 109.5
C23 C28 H28A 109.5
C23 C28 H28B 109.5
H28A C28 H28B 109.5
C23 C28 H28C 109.5
H28A C28 H28C 109.5
H28B C28 H28C 109.5
C24 C29 H29A 109.5
C24 C29 H29B 109.5
H29A C29 H29B 109.5
C24 C29 H29C 109.5
H29A C29 H29C 109.5
H29B C29 H29C 109.5
C25 C30 H30A 109.5
C25 C30 H30B 109.5
H30A C30 H30B 109.5
C25 C30 H30C 109.5
H30A C30 H30C 109.5
H30B C30 H30C 109.5

loop_
_geom_bond_atom_site_label_1
_geom_bond_atom_site_label_2
_geom_bond_distance
Mg1 C5 2.2921(13)
Mg1 C1 2.2927(13)
Mg1 C9 2.2997(13)
Mg1 C10 2.3019(13)
Mg1 C4 2.3088(13)
Mg1 C6 2.3096(13)
Mg1 C2 2.3121(14)
Mg1 C8 2.3158(14)
Mg1 C7 2.3176(13)
Mg1 C3 2.3276(13)
C1 C5 1.4270(18)
C1 C2 1.4283(17)
C1 C11 1.5054(18)
C2 C3 1.4252(16)
C2 C12 1.5008(18)
C3 C4 1.4255(17)
C3 C13 1.5047(17)
C4 C5 1.4294(17)
C4 C14 1.5082(18)
C5 C15 1.5013(18)
C6 C10 1.4254(18)
C6 C7 1.4290(18)
C6 C16 1.5025(19)
C7 C8 1.4261(18)
C7 C17 1.5052(19)
C8 C9 1.4264(17)
C8 C18 1.5080(19)
C9 C10 1.4280(17)
C9 C19 1.5054(18)
C10 C20 1.5017(18)
C11 H11A 1.0770
C11 H11B 1.0770
C11 H11C 1.0770
C12 H12A 1.0770
C12 H12B 1.0770
C12 H12C 1.0770
C13 H13A 1.0770
C13 H13B 1.0770
C13 H13C 1.0770
C14 H14A 1.0770
C14 H14B 1.0770
C14 H14C 1.0770
C15 H15A 1.0770
C15 H15B 1.0770
C15 H15C 1.0770
C16 H16A 1.0770
C16 H16B 1.0770
C16 H16C 1.0770
C17 H17A 1.0770
C17 H17B 1.0770
C17 H17C 1.0770
C18 H18A 1.0770
C18 H18B 1.0770
C18 H18C 1.0770
C19 H19A 1.0770
C19 H19B 1.0770
C19 H19C 1.0770
C20 H20A 1.0770
C20 H20B 1.0770
C20 H20C 1.0770
Mg2 C21 2.3018(13)
Mg2 C25 2.3019(13)
Mg2 C24 2.3043(13)
Mg2 C23 2.3054(13)
Mg2 C22 2.3067(13)
C21 C22 1.4256(18)
C21 C25 1.4266(18)
C21 C26 1.5035(19)
C22 C23 1.4240(18)
C22 C27 1.5054(19)
C23 C24 1.4244(18)
C23 C28 1.5036(18)
C24 C25 1.4237(17)
C24 C29 1.5034(18)
C25 C30 1.5060(19)
C26 H26A 1.0770
C26 H26B 1.0770
C26 H26C 1.0770
C27 H27A 1.0770
C27 H27B 1.0770
C27 H27C 1.0770
C28 H28A 1.0770
C28 H28B 1.0770
C28 H28C 1.0770
C29 H29A 1.0770
C29 H29B 1.0770
C29 H29C 1.0770
C30 H30A 1.0770
C30 H30B 1.0770
C30 H30C 1.0770

loop_
_geom_torsion_atom_site_label_1
_geom_torsion_atom_site_label_2
_geom_torsion_atom_site_label_3
_geom_torsion_atom_site_label_4
_geom_torsion
C5 C1 C2 C3 0.11(13)
C11 C1 C2 C3 -177.41(11)
Mg1 C1 C2 C3 63.76(8)
C5 C1 C2 C12 177.33(12)
C11 C1 C2 C12 -0.2(2)
Mg1 C1 C2 C12 -119.03(13)
C5 C1 C2 Mg1 -63.65(8)
C11 C1 C2 Mg1 118.83(12)
C1 C2 C3 C4 -0.31(13)
C12 C2 C3 C4 -177.51(12)
Mg1 C2 C3 C4 62.47(8)
C1 C2 C3 C13 176.25(12)
C12 C2 C3 C13 -1.0(2)
Mg1 C2 C3 C13 -120.97(12)
C1 C2 C3 Mg1 -62.78(8)
C12 C2 C3 Mg1 120.02(13)
C2 C3 C4 C5 0.40(13)
C13 C3 C4 C5 -176.16(12)
Mg1 C3 C4 C5 62.96(8)
C2 C3 C4 C14 -179.23(11)
C13 C3 C4 C14 4.22(19)
Mg1 C3 C4 C14 -116.67(12)
C2 C3 C4 Mg1 -62.56(8)
C13 C3 C4 Mg1 120.89(12)
C2 C1 C5 C4 0.13(13)
C11 C1 C5 C4 177.60(12)
Mg1 C1 C5 C4 -64.06(8)
C2 C1 C5 C15 -179.04(12)
C11 C1 C5 C15 -1.6(2)
Mg1 C1 C5 C15 116.78(13)
C2 C1 C5 Mg1 64.19(8)
C11 C1 C5 Mg1 -118.34(13)
C3 C4 C5 C1 -0.33(13)
C14 C4 C5 C1 179.29(12)
Mg1 C4 C5 C1 63.63(8)
C3 C4 C5 C15 178.84(12)
C14 C4 C5 C15 -1.5(2)
Mg1 C4 C5 C15 -117.20(13)
C3 C4 C5 Mg1 -63.96(8)
C14 C4 C5 Mg1 115.65(12)
C10 C6 C7 C8 0.12(14)
C16 C6 C7 C8 -179.12(12)
Mg1 C6 C7 C8 63.34(9)
C10 C6 C7 C17 176.91(12)
C16 C6 C7 C17 -2.3(2)
Mg1 C6 C7 C17 -119.87(13)
C10 C6 C7 Mg1 -63.22(8)
C16 C6 C7 Mg1 117.55(13)
C6 C7 C8 C9 -0.40(14)
C17 C7 C8 C9 -177.23(12)
Mg1 C7 C8 C9 62.75(8)
C6 C7 C8 C18 175.79(12)
C17 C7 C8 C18 -1.0(2)
Mg1 C7 C8 C18 -121.06(13)
C6 C7 C8 Mg1 -63.15(9)
C17 C7 C8 Mg1 120.03(13)
C7 C8 C9 C10 0.53(13)
C18 C8 C9 C10 -175.65(12)
Mg1 C8 C9 C10 63.76(8)
C7 C8 C9 C19 -179.08(11)
C18 C8 C9 C19 4.7(2)
Mg1 C8 C9 C19 -115.84(12)
C7 C8 C9 Mg1 -63.23(9)
C18 C8 C9 Mg1 120.59(13)
C7 C6 C10 C9 0.21(13)
C16 C6 C10 C9 179.44(12)
Mg1 C6 C10 C9 -63.41(8)
C7 C6 C10 C20 -178.58(12)
C16 C6 C10 C20 0.6(2)
Mg1 C6 C10 C20 117.80(13)
C7 C6 C10 Mg1 63.62(9)
C16 C6 C10 Mg1 -117.15(13)
C8 C9 C10 C6 -0.46(13)
C19 C9 C10 C6 179.16(11)
Mg1 C9 C10 C6 63.70(9)
C8 C9 C10 C20 178.35(12)
C19 C9 C10 C20 -2.04(19)
Mg1 C9 C10 C20 -117.49(12)
C8 C9 C10 Mg1 -64.16(8)
C19 C9 C10 Mg1 115.45(12)
C25 C21 C22 C23 -0.02(14)
C26 C21 C22 C23 -178.95(12)
Mg2 C21 C22 C23 63.38(9)
C25 C21 C22 C27 178.96(13)
C26 C21 C22 C27 0.0(2)
Mg2 C21 C22 C27 -117.64(14)
C25 C21 C22 Mg2 -63.40(9)
C26 C21 C22 Mg2 117.67(13)
C21 C22 C23 C24 0.08(14)
C27 C22 C23 C24 -178.92(12)
Mg2 C22 C23 C24 63.35(8)
C21 C22 C23 C28 175.77(12)
C27 C22 C23 C28 -3.2(2)
Mg2 C22 C23 C28 -120.96(13)
C21 C22 C23 Mg2 -63.27(9)
C27 C22 C23 Mg2 117.73(13)
C22 C23 C24 C25 -0.11(14)
C28 C23 C24 C25 -175.85(12)
Mg2 C23 C24 C25 63.31(8)
C22 C23 C24 C29 177.52(12)
C28 C23 C24 C29 1.8(2)
Mg2 C23 C24 C29 -119.06(13)
C22 C23 C24 Mg2 -63.42(9)
C28 C23 C24 Mg2 120.84(13)
C23 C24 C25 C21 0.10(14)
C29 C24 C25 C21 -177.51(12)
Mg2 C24 C25 C21 63.49(8)
C23 C24 C25 C30 179.09(12)
C29 C24 C25 C30 1.5(2)
Mg2 C24 C25 C30 -117.51(13)
C23 C24 C25 Mg2 -63.40(8)
C29 C24 C25 Mg2 119.00(13)
C22 C21 C25 C24 -0.05(14)
C26 C21 C25 C24 178.90(12)
Mg2 C21 C25 C24 -63.59(9)
C22 C21 C25 C30 -179.04(12)
C26 C21 C25 C30 -0.1(2)
Mg2 C21 C25 C30 117.42(13)
C22 C21 C25 Mg2 63.54(9)
C26 C21 C25 Mg2 -117.51(13)
